data_7212001
loop_
_publ_author_name
'Lemmerer, Andreas'
'Billing, David G.'

_publ_section_title
;
 Effect of heteroatoms in the inorganic--organic layered perovskite-type
 hybrids [(ZCnH2nNH3)2PbI4], n = 2, 3, 4, 5, 6; Z = OH, Br and I; and
 [(H3NC2H4S2C2H4NH3)PbI4]
;
_journal_issue 4
_journal_name_full CrystEngComm
_journal_page_first 1290
_journal_paper_doi 10.1039/b917824d
_journal_volume 12
_journal_year 2010
_chemical_formula_moiety 'I4 Pb, 2(C2 H8 N O)'
_chemical_formula_sum 'C4 H16 I4 N2 O2 Pb'
_chemical_formula_weight 838.98
_chemical_name_common bis(2-ethanolammonium)tetraiodoplumbate(ii)
_chemical_name_systematic
;
bis(2-ethanolammonium)tetraiodoplumbate(II)
;
_space_group_IT_number 14
_symmetry_cell_setting monoclinic
_symmetry_space_group_name_Hall '-P 2ybc'
_symmetry_space_group_name_H-M 'P 1 21/c 1'
_atom_sites_solution_hydrogens geom
_atom_sites_solution_primary direct
_atom_sites_solution_secondary difmap
_audit_conform_dict_location ftp://ftp.iucr.org/pub/cif_core.dic
_audit_conform_dict_name cif_core.dic
_audit_conform_dict_version 2.3
_audit_creation_date 2005-08-28T20:48:49-00:00
_audit_creation_method 'WinGX routine CIF_UPDATE'
_cell_angle_alpha 90
_cell_angle_beta 100.572(5)
_cell_angle_gamma 90
_cell_formula_units_Z 2
_cell_length_a 10.167(3)
_cell_length_b 9.038(3)
_cell_length_c 8.930(3)
_cell_measurement_reflns_used 977
_cell_measurement_temperature 173(2)
_cell_measurement_theta_max 28.247
_cell_measurement_theta_min 2.794
_cell_volume 806.6(4)
_computing_cell_refinement 'Bruker SAINT+ (Bruker, 1999)'
_computing_data_collection 'Bruker SMART-NT (Bruker, 1998)'
_computing_data_reduction 'Bruker SAINT+ (Bruker, 1999)'
_computing_molecular_graphics
;
Ortep-3 for Windows (Farrugia, 1997) and DIAMOND (Brandenburg, 1999)
;
_computing_publication_material
;
WinGX publication routines (Farrugia, 1999) and PLATON (Spek, 2002)
;
_computing_structure_refinement 'SHELXL-97 (Sheldrick, 1997)'
_computing_structure_solution 'SHELXS-97 (Sheldrick, 1997)'
_diffrn_ambient_temperature 173(2)
_diffrn_measured_fraction_theta_full 1
_diffrn_measured_fraction_theta_max 1
_diffrn_measurement_device_type 'CCD area detector'
_diffrn_measurement_method 'phi and omega scans'
_diffrn_radiation_monochromator graphite
_diffrn_radiation_type MoK\a
_diffrn_radiation_wavelength 0.71073
_diffrn_reflns_av_R_equivalents 0.0665
_diffrn_reflns_av_unetI/netI 0.0416
_diffrn_reflns_limit_h_max 13
_diffrn_reflns_limit_h_min -12
_diffrn_reflns_limit_k_max 11
_diffrn_reflns_limit_k_min -11
_diffrn_reflns_limit_l_max 11
_diffrn_reflns_limit_l_min -11
_diffrn_reflns_number 6435
_diffrn_reflns_theta_full 28
_diffrn_reflns_theta_max 28
_diffrn_reflns_theta_min 2.04
_exptl_absorpt_coefficient_mu 18.096
_exptl_absorpt_correction_T_max 0.3908
_exptl_absorpt_correction_T_min 0.0232
_exptl_absorpt_correction_type integration
_exptl_absorpt_process_details 'Bruker XPREP (Bruker, 1999)'
_exptl_crystal_colour red
_exptl_crystal_density_diffrn 3.454
_exptl_crystal_density_method 'not measured'
_exptl_crystal_description plate
_exptl_crystal_F_000 728
_exptl_crystal_size_max 0.4
_exptl_crystal_size_mid 0.2
_exptl_crystal_size_min 0.06
_refine_diff_density_max 2.547
_refine_diff_density_min -1.405
_refine_diff_density_rms 0.266
_refine_ls_extinction_coef 0.0188(6)
_refine_ls_extinction_expression Fc^*^=kFc[1+0.001xFc^2^\l^3^/sin(2\q)]^-1/4^
_refine_ls_extinction_method SHELXL
_refine_ls_goodness_of_fit_ref 1.151
_refine_ls_hydrogen_treatment constr
_refine_ls_matrix_type full
_refine_ls_number_parameters 63
_refine_ls_number_reflns 1944
_refine_ls_number_restraints 0
_refine_ls_restrained_S_all 1.151
_refine_ls_R_factor_all 0.025
_refine_ls_R_factor_gt 0.0234
_refine_ls_shift/su_max 0.002
_refine_ls_shift/su_mean 0
_refine_ls_structure_factor_coef Fsqd
_refine_ls_weighting_details 'calc w=1/[\s^2^(Fo^2^)+(0.0266P)^2^+0.4455P] where P=(Fo^2^+2Fc^2^)/3'
_refine_ls_weighting_scheme calc
_refine_ls_wR_factor_gt 0.0577
_refine_ls_wR_factor_ref 0.0583
_reflns_number_gt 1855
_reflns_number_total 1944
_reflns_threshold_expression >2sigma(I)
_cod_data_source_file b917824d.txt
_cod_data_source_block 1
_cod_depositor_comments
;
The following automatic conversions were performed:

'_symmetry_cell_setting' value 'Monoclinic' changed to 'monoclinic'
according to /home/saulius/struct/CIF-dictionaries/cif_core.dic
dictionary named 'cif_core.dic' version 2.4.2 from 2011-04-26.

Automatic conversion script
Id: cif_fix_values 1891 2012-01-12 08:04:46Z andrius 
;
_cod_original_sg_symbol_H-M P2(1)/c
_cod_database_code 7212001

loop_
_symmetry_equiv_pos_as_xyz
'x, y, z'
'-x, y+1/2, -z+1/2'
'-x, -y, -z'
'x, -y-1/2, z-1/2'

loop_
_atom_site_label
_atom_site_type_symbol
_atom_site_fract_x
_atom_site_fract_y
_atom_site_fract_z
_atom_site_U_iso_or_equiv
_atom_site_adp_type
_atom_site_occupancy
_atom_site_symmetry_multiplicity
_atom_site_calc_flag
_atom_site_refinement_flags
C1 C 0.6739(5) 0.4729(6) 0.8639(6) 0.0253(10) Uani 1 1 d .
H1D H 0.591 0.4189 0.8204 0.03 Uiso 1 1 calc R
H1E H 0.7431 0.4482 0.8032 0.03 Uiso 1 1 calc R
C2 C 0.6478(5) 0.6370(6) 0.8576(6) 0.0255(10) Uani 1 1 d .
H2A H 0.7312 0.6913 0.8988 0.031 Uiso 1 1 calc R
H2B H 0.617 0.6684 0.7507 0.031 Uiso 1 1 calc R
N1 N 0.7204(4) 0.4277(5) 1.0264(4) 0.0242(8) Uani 1 1 d .
H1A H 0.7362 0.3285 1.0309 0.036 Uiso 1 1 calc R
H1B H 0.6561 0.4501 1.0815 0.036 Uiso 1 1 calc R
H1C H 0.797 0.477 1.0655 0.036 Uiso 1 1 calc R
O1 O 0.5476(4) 0.6696(4) 0.9460(4) 0.0277(7) Uani 1 1 d .
H1 H 0.546 0.7612 0.9618 0.041 Uiso 1 1 calc R
I1 I 1.31604(3) 0.95653(4) 1.07025(3) 0.02011(11) Uani 1 1 d .
I2 I 0.97835(3) 0.70738(4) 1.20238(3) 0.02465(11) Uani 1 1 d .
Pb1 Pb 1 1 1 0.01596(10) Uani 1 2 d S

loop_
_atom_site_aniso_label
_atom_site_aniso_U_11
_atom_site_aniso_U_22
_atom_site_aniso_U_33
_atom_site_aniso_U_23
_atom_site_aniso_U_13
_atom_site_aniso_U_12
C1 0.029(2) 0.027(3) 0.020(2) -0.0020(19) 0.0039(19) 0.0033(19)
C2 0.023(2) 0.030(3) 0.024(2) 0.0026(19) 0.0042(17) -0.0013(18)
N1 0.031(2) 0.022(2) 0.0186(19) 0.0007(15) 0.0012(15) 0.0048(16)
O1 0.0312(17) 0.0201(18) 0.0329(18) -0.0024(15) 0.0090(14) 0.0007(14)
I1 0.01615(15) 0.02107(18) 0.02272(17) -0.00046(11) 0.00258(11) 0.00022(10)
I2 0.02548(17) 0.02457(18) 0.02276(18) 0.00964(11) 0.00142(12) -0.00272(11)
Pb1 0.01584(13) 0.01650(15) 0.01525(14) 0.00002(7) 0.00206(8) 0.00075(7)

loop_
_atom_type_symbol
_atom_type_description
_atom_type_scat_dispersion_real
_atom_type_scat_dispersion_imag
_atom_type_scat_source
C C 0.0033 0.0016 'International Tables Vol C Tables 4.2.6.8 and 6.1.1.4'
H H 0 0 'International Tables Vol C Tables 4.2.6.8 and 6.1.1.4'
N N 0.0061 0.0033 'International Tables Vol C Tables 4.2.6.8 and 6.1.1.4'
O O 0.0106 0.006 'International Tables Vol C Tables 4.2.6.8 and 6.1.1.4'
I I -0.4742 1.8119 'International Tables Vol C Tables 4.2.6.8 and 6.1.1.4'
Pb Pb -3.3944 10.1111 'International Tables Vol C Tables 4.2.6.8 and 6.1.1.4'

loop_
_exptl_crystal_face_index_h
_exptl_crystal_face_index_k
_exptl_crystal_face_index_l
_exptl_crystal_face_perp_dist
0 0 1 0.11
0 0 -1 0.11
0 -1 0 0.2
0 1 0 0.2
-1 0 0 0.025
1 0 0 0.025

loop_
_geom_angle_atom_site_label_1
_geom_angle_atom_site_label_2
_geom_angle_atom_site_label_3
_geom_angle
_geom_angle_site_symmetry_1
_geom_angle_site_symmetry_3
N1 C1 C2 109.1(4) . .
N1 C1 H1D 109.9 . .
C2 C1 H1D 109.9 . .
N1 C1 H1E 109.9 . .
C2 C1 H1E 109.9 . .
H1D C1 H1E 108.3 . .
O1 C2 C1 108.7(4) . .
O1 C2 H2A 109.9 . .
C1 C2 H2A 109.9 . .
O1 C2 H2B 109.9 . .
C1 C2 H2B 109.9 . .
H2A C2 H2B 108.3 . .
C1 N1 H1A 109.5 . .
C1 N1 H1B 109.5 . .
H1A N1 H1B 109.5 . .
C1 N1 H1C 109.5 . .
H1A N1 H1C 109.5 . .
H1B N1 H1C 109.5 . .
C2 O1 H1 109.5 . .
Pb1 I2 Pb1 159.099(12) 2_747 .
I1 Pb1 I1 180 3_777 .
I1 Pb1 I2 89.743(9) 3_777 4_575
I1 Pb1 I2 90.257(9) . 4_575
I1 Pb1 I2 90.257(9) 3_777 2_757
I1 Pb1 I2 89.743(9) . 2_757
I2 Pb1 I2 180 4_575 2_757
I1 Pb1 I2 92.370(10) 3_777 .
I1 Pb1 I2 87.630(10) . .
I2 Pb1 I2 89.08(2) 4_575 .
I2 Pb1 I2 90.92(2) 2_757 .
I1 Pb1 I2 87.630(10) 3_777 3_777
I1 Pb1 I2 92.370(10) . 3_777
I2 Pb1 I2 90.92(2) 4_575 3_777
I2 Pb1 I2 89.08(2) 2_757 3_777
I2 Pb1 I2 180 . 3_777

loop_
_geom_bond_atom_site_label_1
_geom_bond_atom_site_label_2
_geom_bond_distance
_geom_bond_site_symmetry_2
C1 N1 1.498(6) .
C1 C2 1.506(7) .
C1 H1D 0.99 .
C1 H1E 0.99 .
C2 O1 1.430(6) .
C2 H2A 0.99 .
C2 H2B 0.99 .
N1 H1A 0.91 .
N1 H1B 0.91 .
N1 H1C 0.91 .
O1 H1 0.84 .
I1 Pb1 3.1830(9) .
I2 Pb1 3.2265(8) 2_747
I2 Pb1 3.2334(7) .
Pb1 I1 3.1830(9) 3_777
Pb1 I2 3.2265(8) 4_575
Pb1 I2 3.2265(8) 2_757
Pb1 I2 3.2334(8) 3_777

loop_
_geom_hbond_atom_site_label_D
_geom_hbond_atom_site_label_H
_geom_hbond_atom_site_label_A
_geom_hbond_distance_DH
_geom_hbond_distance_HA
_geom_hbond_distance_DA
_geom_hbond_angle_DHA
_geom_hbond_site_symmetry_A
O1 H1 I1 0.84 2.95 3.665(4) 144 3_777
O1 H1 I1 0.84 3.22 3.802(4) 129 1_455
N1 H1A I1 0.91 2.75 3.581(5) 152 3_767
N1 H1B O1 0.91 2.31 2.916(5) 124 3_667
N1 H1B I1 0.91 3.07 3.697(4) 128 2_747
N1 H1C I2 0.91 2.9 3.772(4) 161 .

loop_
_geom_torsion_atom_site_label_1
_geom_torsion_atom_site_label_2
_geom_torsion_atom_site_label_3
_geom_torsion_atom_site_label_4
_geom_torsion
_geom_torsion_site_symmetry_1
_geom_torsion_site_symmetry_4
N1 C1 C2 O1 -59.6(5) . .
Pb1 I2 Pb1 I1 -107.85(3) 2_747 3_777
Pb1 I2 Pb1 I1 72.15(3) 2_747 .
Pb1 I2 Pb1 I2 162.45(2) 2_747 4_575
Pb1 I2 Pb1 I2 -17.55(2) 2_747 2_757
